data_1574042
loop_
_publ_author_name
'Zhang, Jialiang'
'Guo, Jiajia'
'Xu, Ruhui'
'Zheng, Di'
'Lian, Kai'
'Zhang, Zhaoxia'
'Cao, Shanshan'
'Jiang, Zhiyong'

_publ_section_title
;
 Asymmetric copper-catalyzed hydrophosphinylation of ethynylazaarenes to
 access <i>P</i>-chiral 2-azaaryl-ethylphosphine oxides.
;
_journal_issue 14
_journal_name_full 'Chemical science'
_journal_page_first 5957
_journal_page_last 5966
_journal_paper_doi 10.1039/d5sc00358j
_journal_volume 16
_journal_year 2025
_chemical_absolute_configuration ad
_chemical_formula_moiety 'C18 H22 N O P'
_chemical_formula_sum 'C18 H22 N O P'
_chemical_formula_weight 299.33
_space_group_crystal_system orthorhombic
_space_group_IT_number 19
_space_group_name_Hall 'P 2ac 2ab'
_space_group_name_H-M_alt 'P 21 21 21'
_atom_sites_solution_hydrogens geom
_atom_sites_solution_primary direct
_audit_block_doi 10.5517/ccdc.csd.cc2l9198
_audit_creation_date 2024-10-17
_audit_creation_method
;
Olex2 1.2
(compiled 2018.05.29 svn.r3508 for OlexSys, GUI svn.r5506)
;
_audit_update_record
;
2024-10-18 deposited with the CCDC.	2025-03-03 downloaded from the CCDC.
;
_cell_angle_alpha 90
_cell_angle_beta 90
_cell_angle_gamma 90
_cell_formula_units_Z 4
_cell_length_a 9.9528(3)
_cell_length_b 10.6897(3)
_cell_length_c 16.8353(5)
_cell_measurement_reflns_used 3651
_cell_measurement_temperature 293(2)
_cell_measurement_theta_max 70.8300
_cell_measurement_theta_min 4.4480
_cell_volume 1791.15(9)
_computing_cell_refinement 'CrysAlisPro 1.171.42.102a (Rigaku OD, 2023)'
_computing_data_collection 'CrysAlisPro 1.171.42.102a (Rigaku OD, 2023)'
_computing_data_reduction 'CrysAlisPro 1.171.42.102a (Rigaku OD, 2023)'
_computing_molecular_graphics 'Olex2 (Dolomanov et al., 2009)'
_computing_publication_material 'Olex2 (Dolomanov et al., 2009)'
_computing_structure_refinement 'ShelXL (Sheldrick, 2015)'
_computing_structure_solution 'ShelXS (Sheldrick, 2008)'
_diffrn_ambient_temperature 293(2)
_diffrn_detector 'CCD plate'
_diffrn_detector_area_resol_mean 16.2312
_diffrn_detector_type Eos
_diffrn_measured_fraction_theta_full 0.999
_diffrn_measured_fraction_theta_max 0.987
_diffrn_measurement_details
;
List of Runs (angles in degrees, time in seconds):

  # Type    Start    End  Width  t~exp~   \w     \q     \k     \f   Frames
#--------------------------------------------------------------------------
  1  \w   -102.00 -30.00   1.00    1.00    --  -33.50 -57.00   0.00   72
  2  \w     14.00  43.00   1.00    1.00    --   36.47 -57.00-120.00   29
  3  \w    -16.00  62.00   1.00    1.00    --   36.47 -77.00-150.00   78
  4  \w      9.00  69.00   1.00    1.00    --   36.47 -99.00  30.00   60
  5  \w    -23.00   3.00   1.00    1.00    --   36.47 -57.00-120.00   26
  6  \w     39.00 102.00   1.00    1.00    --   36.47  37.00  30.00   63
  7  \w    136.00 167.00   1.00    4.00    --  108.00  77.00-150.00   31
  8  \w    102.00 128.00   1.00    4.00    --  108.00  77.00-150.00   26
  9  \w    103.00 168.00   1.00    4.00    --  108.00  77.00 150.00   65
 10  \w     98.00 132.00   1.00    4.00    --  108.00 -77.00-180.00   34
 11  \w    109.00 177.00   1.00    4.00    --  108.00  77.00  90.00   68
 12  \w     46.00  82.00   1.00    4.00    --  108.00 -77.00-180.00   36
 13  \w     76.00 117.00   1.00    4.00    --  108.00 178.00  60.00   41
 14  \w     48.00 107.00   1.00    4.00    --  108.00-111.00  60.00   59
 15  \w     52.00 136.00   1.00    4.00    --  108.00 -77.00  60.00   84
 16  \w     79.00 146.00   1.00    4.00    --  108.00 178.00  90.00   67
;
_diffrn_measurement_device 'four-circle diffractometer'
_diffrn_measurement_device_type 'Xcalibur, Eos, Gemini'
_diffrn_measurement_method '\w scans'
_diffrn_orient_matrix_type 'CrysAlisPro convention (1999,Acta A55,543-557)'
_diffrn_orient_matrix_UB_11 0.0385102000
_diffrn_orient_matrix_UB_12 0.1321913000
_diffrn_orient_matrix_UB_13 0.0285208000
_diffrn_orient_matrix_UB_21 -0.1105960000
_diffrn_orient_matrix_UB_22 -0.0064516000
_diffrn_orient_matrix_UB_23 0.0639857000
_diffrn_orient_matrix_UB_31 0.1010705000
_diffrn_orient_matrix_UB_32 -0.0570555000
_diffrn_orient_matrix_UB_33 0.0589538000
_diffrn_radiation_monochromator graphite
_diffrn_radiation_probe x-ray
_diffrn_radiation_type CuK\a
_diffrn_radiation_wavelength 1.54184
_diffrn_reflns_av_R_equivalents 0.0313
_diffrn_reflns_av_unetI/netI 0.0471
_diffrn_reflns_Laue_measured_fraction_full 0.999
_diffrn_reflns_Laue_measured_fraction_max 0.987
_diffrn_reflns_limit_h_max 12
_diffrn_reflns_limit_h_min -8
_diffrn_reflns_limit_k_max 12
_diffrn_reflns_limit_k_min -12
_diffrn_reflns_limit_l_max 20
_diffrn_reflns_limit_l_min -16
_diffrn_reflns_number 6722
_diffrn_reflns_point_group_measured_fraction_full 0.998
_diffrn_reflns_point_group_measured_fraction_max 0.977
_diffrn_reflns_theta_full 67.684
_diffrn_reflns_theta_max 70.920
_diffrn_reflns_theta_min 4.901
_diffrn_source 'fine-focus sealed X-ray tube'
_diffrn_source_type 'Enhance (Cu) X-ray Source'
_exptl_absorpt_coefficient_mu 1.338
_exptl_absorpt_correction_T_max 1.00000
_exptl_absorpt_correction_T_min 0.92985
_exptl_absorpt_correction_type multi-scan
_exptl_absorpt_process_details
;
CrysAlisPro 1.171.42.102a (Rigaku Oxford Diffraction, 2023)
Empirical absorption correction using spherical harmonics,
implemented in SCALE3 ABSPACK scaling algorithm.
;
_exptl_crystal_colour colourless
_exptl_crystal_colour_primary colourless
_exptl_crystal_density_diffrn 1.110
_exptl_crystal_description block
_exptl_crystal_F_000 640
_exptl_crystal_size_max 0.15
_exptl_crystal_size_mid 0.11
_exptl_crystal_size_min 0.1
_refine_diff_density_max 0.346
_refine_diff_density_min -0.311
_refine_diff_density_rms 0.056
_refine_ls_abs_structure_details
;
 Flack x determined using 1213 quotients [(I+)-(I-)]/[(I+)+(I-)]
 (Parsons, Flack and Wagner, Acta Cryst. B69 (2013) 249-259).
;
_refine_ls_abs_structure_Flack 0.00(2)
_refine_ls_extinction_method none
_refine_ls_goodness_of_fit_ref 1.058
_refine_ls_hydrogen_treatment constr
_refine_ls_matrix_type full
_refine_ls_number_parameters 194
_refine_ls_number_reflns 3378
_refine_ls_number_restraints 0
_refine_ls_restrained_S_all 1.058
_refine_ls_R_factor_all 0.0546
_refine_ls_R_factor_gt 0.0506
_refine_ls_shift/su_max 0.000
_refine_ls_shift/su_mean 0.000
_refine_ls_structure_factor_coef Fsqd
_refine_ls_weighting_details 'w=1/[\s^2^(Fo^2^)+(0.0907P)^2^] where P=(Fo^2^+2Fc^2^)/3'
_refine_ls_weighting_scheme calc
_refine_ls_wR_factor_gt 0.1350
_refine_ls_wR_factor_ref 0.1411
_reflns_Friedel_coverage 0.724
_reflns_Friedel_fraction_full 0.998
_reflns_Friedel_fraction_max 0.964
_reflns_number_gt 3110
_reflns_number_total 3378
_reflns_threshold_expression 'I > 2\s(I)'
_cod_data_source_file d5sc00358j2.cif
_cod_data_source_block zjl_auto
_cod_depositor_comments 'Adding full bibliography for 1574042.cif.'
_cod_database_code 1574042
_shelx_shelxl_version_number 2014/7
_chemical_oxdiff_formula C12H22O1N1
_shelx_space_group_comment
;
The symmetry employed for this shelxl refinement is uniquely defined
by the following loop, which should always be used as a source of
symmetry information in preference to the above space-group names.
They are only intended as comments.
;
_shelx_estimated_absorpt_t_max 0.878
_shelx_estimated_absorpt_t_min 0.825
_reflns_odcompleteness_completeness 99.89
_reflns_odcompleteness_iscentric 1
_reflns_odcompleteness_theta 66.97
_olex2_refinement_description
;
1. Fixed Uiso
 At 1.2 times of:
  All C(H) groups
 At 1.5 times of:
  All C(H,H,H) groups
2.a Ternary CH refined with riding coordinates:
 C8(H8)
2.b Aromatic/amide H refined with riding coordinates:
 C1(H1), C2(H2), C4(H4), C5(H5), C6(H6), C7(H7), C12(H12), C14(H14), C16(H16)
2.c Idealised Me refined as rotating group:
 C9(H9A,H9B,H9C), C10(H10A,H10B,H10C), C17(H17A,H17B,H17C), C18(H18A,H18B,H18C)
;
_olex2_submission_special_instructions 'No special instructions were received'
_oxdiff_exptl_absorpt_empirical_details
;
Empirical correction (ABSPACK) includes:
- Absorption correction using spherical harmonics
- Frame scaling
;
_oxdiff_exptl_absorpt_empirical_full_max 1.151
_oxdiff_exptl_absorpt_empirical_full_min 0.912

loop_
_space_group_symop_operation_xyz
'x, y, z'
'-x+1/2, -y, z+1/2'
'x+1/2, -y+1/2, -z'
'-x, y+1/2, -z+1/2'

loop_
_atom_site_label
_atom_site_type_symbol
_atom_site_fract_x
_atom_site_fract_y
_atom_site_fract_z
_atom_site_U_iso_or_equiv
_atom_site_adp_type
_atom_site_occupancy
_atom_site_site_symmetry_order
_atom_site_calc_flag
_atom_site_refinement_flags_posn
_atom_site_refinement_flags_adp
_atom_site_refinement_flags_occupancy
_atom_site_disorder_assembly
_atom_site_disorder_group
P1 P 0.59439(8) 0.73142(8) 0.53965(5) 0.0391(2) Uani 1 1 d . . . . .
O1 O 0.7297(3) 0.6772(3) 0.55388(17) 0.0525(7) Uani 1 1 d . . . . .
N1 N 0.4505(4) 0.6704(4) 0.2799(2) 0.0620(9) Uani 1 1 d . . . . .
C1 C 0.5380(3) 0.7116(3) 0.4394(2) 0.0424(7) Uani 1 1 d . . . . .
H1 H 0.4580 0.7489 0.4235 0.051 Uiso 1 1 calc R . . . .
C2 C 0.6076(4) 0.6452(4) 0.3879(2) 0.0485(8) Uani 1 1 d . . . . .
H2 H 0.6901 0.6135 0.4043 0.058 Uiso 1 1 calc R . . . .
C3 C 0.5643(4) 0.6177(4) 0.3064(2) 0.0493(8) Uani 1 1 d . . . . .
C4 C 0.6362(5) 0.5354(5) 0.2599(3) 0.0655(11) Uani 1 1 d . . . . .
H4 H 0.7155 0.5004 0.2791 0.079 Uiso 1 1 calc R . . . .
C5 C 0.5911(7) 0.5049(5) 0.1853(3) 0.0815(15) Uani 1 1 d . . . . .
H5 H 0.6395 0.4500 0.1534 0.098 Uiso 1 1 calc R . . . .
C6 C 0.4759(7) 0.5555(6) 0.1593(3) 0.0859(18) Uani 1 1 d . . . . .
H6 H 0.4422 0.5343 0.1096 0.103 Uiso 1 1 calc R . . . .
C7 C 0.4074(6) 0.6398(6) 0.2071(3) 0.0792(14) Uani 1 1 d . . . . .
H7 H 0.3290 0.6762 0.1880 0.095 Uiso 1 1 calc R . . . .
C8 C 0.4643(5) 0.6612(4) 0.6011(3) 0.0601(10) Uani 1 1 d . . . . .
H8 H 0.3776 0.6978 0.5861 0.072 Uiso 1 1 calc R . . . .
C9 C 0.4910(9) 0.6913(8) 0.6882(3) 0.114(3) Uani 1 1 d . . . . .
H9A H 0.5809 0.6667 0.7018 0.172 Uiso 1 1 calc GR . . . .
H9B H 0.4282 0.6466 0.7209 0.172 Uiso 1 1 calc GR . . . .
H9C H 0.4806 0.7796 0.6968 0.172 Uiso 1 1 calc GR . . . .
C10 C 0.4584(7) 0.5201(5) 0.5856(4) 0.0957(19) Uani 1 1 d . . . . .
H10A H 0.4462 0.5053 0.5298 0.144 Uiso 1 1 calc GR . . . .
H10B H 0.3845 0.4845 0.6144 0.144 Uiso 1 1 calc GR . . . .
H10C H 0.5408 0.4820 0.6028 0.144 Uiso 1 1 calc GR . . . .
C11 C 0.5860(3) 0.8977(3) 0.56000(18) 0.0402(6) Uani 1 1 d . . . . .
C12 C 0.6953(4) 0.9541(4) 0.5957(2) 0.0500(8) Uani 1 1 d . . . . .
H12 H 0.7715 0.9071 0.6074 0.060 Uiso 1 1 calc R . . . .
C13 C 0.6918(4) 1.0808(4) 0.6141(2) 0.0571(10) Uani 1 1 d . . . . .
C14 C 0.5760(5) 1.1474(4) 0.5977(2) 0.0591(10) Uani 1 1 d . . . . .
H14 H 0.5725 1.2318 0.6108 0.071 Uiso 1 1 calc R . . . .
C15 C 0.4651(4) 1.0925(4) 0.5623(2) 0.0533(9) Uani 1 1 d . . . . .
C16 C 0.4705(3) 0.9652(3) 0.5438(2) 0.0447(7) Uani 1 1 d . . . . .
H16 H 0.3968 0.9259 0.5207 0.054 Uiso 1 1 calc R . . . .
C17 C 0.8115(6) 1.1429(5) 0.6539(4) 0.0847(16) Uani 1 1 d . . . . .
H17A H 0.8211 1.1112 0.7069 0.127 Uiso 1 1 calc GR . . . .
H17B H 0.7975 1.2317 0.6558 0.127 Uiso 1 1 calc GR . . . .
H17C H 0.8915 1.1251 0.6241 0.127 Uiso 1 1 calc GR . . . .
C18 C 0.3378(6) 1.1660(5) 0.5447(4) 0.0853(16) Uani 1 1 d . . . . .
H18A H 0.2838 1.1207 0.5072 0.128 Uiso 1 1 calc GR . . . .
H18B H 0.3612 1.2461 0.5228 0.128 Uiso 1 1 calc GR . . . .
H18C H 0.2880 1.1778 0.5929 0.128 Uiso 1 1 calc GR . . . .

loop_
_atom_site_aniso_label
_atom_site_aniso_U_11
_atom_site_aniso_U_22
_atom_site_aniso_U_33
_atom_site_aniso_U_23
_atom_site_aniso_U_13
_atom_site_aniso_U_12
P1 0.0394(4) 0.0391(4) 0.0388(4) -0.0050(3) -0.0011(3) 0.0009(3)
O1 0.0471(13) 0.0526(14) 0.0577(16) -0.0081(13) -0.0083(11) 0.0063(11)
N1 0.072(2) 0.069(2) 0.0456(17) -0.0077(16) -0.0002(15) 0.0047(18)
C1 0.0436(14) 0.0415(17) 0.0421(16) -0.0072(13) -0.0014(13) 0.0010(13)
C2 0.0479(17) 0.0483(18) 0.0493(18) -0.0055(15) 0.0013(15) 0.0027(16)
C3 0.058(2) 0.0445(19) 0.0457(18) -0.0074(14) 0.0077(15) -0.0062(15)
C4 0.077(3) 0.058(3) 0.061(2) -0.015(2) 0.015(2) 0.002(2)
C5 0.111(4) 0.071(3) 0.063(3) -0.027(2) 0.029(3) -0.013(3)
C6 0.120(5) 0.096(4) 0.042(2) -0.021(2) 0.010(3) -0.028(4)
C7 0.091(3) 0.095(4) 0.052(2) -0.004(2) -0.008(2) -0.003(3)
C8 0.063(2) 0.057(2) 0.060(2) 0.0055(19) 0.0128(19) -0.0083(19)
C9 0.170(7) 0.117(6) 0.056(3) 0.009(3) 0.037(4) -0.027(5)
C10 0.122(5) 0.059(3) 0.106(4) 0.013(3) 0.021(4) -0.026(3)
C11 0.0480(15) 0.0362(15) 0.0366(14) -0.0034(11) 0.0034(13) -0.0020(14)
C12 0.0497(18) 0.048(2) 0.0519(19) -0.0079(16) -0.0077(16) -0.0018(15)
C13 0.068(2) 0.050(2) 0.053(2) -0.0074(18) -0.0064(18) -0.0128(19)
C14 0.086(3) 0.0370(17) 0.055(2) -0.0059(16) 0.001(2) -0.0017(19)
C15 0.066(2) 0.0445(19) 0.0492(19) 0.0016(16) 0.0033(16) 0.0115(18)
C16 0.0478(15) 0.0450(17) 0.0414(16) -0.0006(15) 0.0025(15) 0.0003(14)
C17 0.091(4) 0.063(3) 0.099(4) -0.015(3) -0.026(3) -0.022(3)
C18 0.088(3) 0.056(3) 0.111(4) 0.001(3) -0.004(3) 0.025(2)

loop_
_atom_type_symbol
_atom_type_description
_atom_type_scat_dispersion_real
_atom_type_scat_dispersion_imag
_atom_type_scat_source
C C 0.0181 0.0091 'International Tables Vol C Tables 4.2.6.8 and 6.1.1.4'
H H 0.0000 0.0000 'International Tables Vol C Tables 4.2.6.8 and 6.1.1.4'
N N 0.0311 0.0180 'International Tables Vol C Tables 4.2.6.8 and 6.1.1.4'
O O 0.0492 0.0322 'International Tables Vol C Tables 4.2.6.8 and 6.1.1.4'
P P 0.2955 0.4335 'International Tables Vol C Tables 4.2.6.8 and 6.1.1.4'

loop_
_geom_angle_atom_site_label_1
_geom_angle_atom_site_label_2
_geom_angle_atom_site_label_3
_geom_angle
_geom_angle_site_symmetry_1
_geom_angle_site_symmetry_3
_geom_angle_publ_flag
O1 P1 C1 112.96(16) . . ?
O1 P1 C8 113.1(2) . . ?
O1 P1 C11 113.19(16) . . ?
C1 P1 C8 105.3(2) . . ?
C1 P1 C11 106.25(16) . . ?
C11 P1 C8 105.33(18) . . ?
C7 N1 C3 118.2(4) . . ?
P1 C1 H1 119.3 . . ?
C2 C1 P1 121.3(3) . . ?
C2 C1 H1 119.3 . . ?
C1 C2 H2 117.7 . . ?
C1 C2 C3 124.7(4) . . ?
C3 C2 H2 117.7 . . ?
N1 C3 C2 118.4(3) . . ?
N1 C3 C4 121.2(4) . . ?
C4 C3 C2 120.4(4) . . ?
C3 C4 H4 120.0 . . ?
C5 C4 C3 120.1(5) . . ?
C5 C4 H4 120.0 . . ?
C4 C5 H5 120.6 . . ?
C6 C5 C4 118.9(5) . . ?
C6 C5 H5 120.6 . . ?
C5 C6 H6 120.2 . . ?
C5 C6 C7 119.5(5) . . ?
C7 C6 H6 120.2 . . ?
N1 C7 C6 122.2(6) . . ?
N1 C7 H7 118.9 . . ?
C6 C7 H7 118.9 . . ?
P1 C8 H8 108.4 . . ?
C9 C8 P1 109.6(4) . . ?
C9 C8 H8 108.4 . . ?
C9 C8 C10 112.2(5) . . ?
C10 C8 P1 109.7(4) . . ?
C10 C8 H8 108.4 . . ?
C8 C9 H9A 109.5 . . ?
C8 C9 H9B 109.5 . . ?
C8 C9 H9C 109.5 . . ?
H9A C9 H9B 109.5 . . ?
H9A C9 H9C 109.5 . . ?
H9B C9 H9C 109.5 . . ?
C8 C10 H10A 109.5 . . ?
C8 C10 H10B 109.5 . . ?
C8 C10 H10C 109.5 . . ?
H10A C10 H10B 109.5 . . ?
H10A C10 H10C 109.5 . . ?
H10B C10 H10C 109.5 . . ?
C12 C11 P1 118.3(3) . . ?
C12 C11 C16 120.9(3) . . ?
C16 C11 P1 120.8(3) . . ?
C11 C12 H12 119.9 . . ?
C11 C12 C13 120.1(4) . . ?
C13 C12 H12 119.9 . . ?
C12 C13 C17 120.3(4) . . ?
C14 C13 C12 118.6(4) . . ?
C14 C13 C17 121.1(4) . . ?
C13 C14 H14 118.9 . . ?
C13 C14 C15 122.2(4) . . ?
C15 C14 H14 118.9 . . ?
C14 C15 C16 118.6(4) . . ?
C14 C15 C18 121.9(4) . . ?
C16 C15 C18 119.5(4) . . ?
C11 C16 C15 119.7(3) . . ?
C11 C16 H16 120.2 . . ?
C15 C16 H16 120.2 . . ?
C13 C17 H17A 109.5 . . ?
C13 C17 H17B 109.5 . . ?
C13 C17 H17C 109.5 . . ?
H17A C17 H17B 109.5 . . ?
H17A C17 H17C 109.5 . . ?
H17B C17 H17C 109.5 . . ?
C15 C18 H18A 109.5 . . ?
C15 C18 H18B 109.5 . . ?
C15 C18 H18C 109.5 . . ?
H18A C18 H18B 109.5 . . ?
H18A C18 H18C 109.5 . . ?
H18B C18 H18C 109.5 . . ?

loop_
_geom_bond_atom_site_label_1
_geom_bond_atom_site_label_2
_geom_bond_distance
_geom_bond_site_symmetry_2
_geom_bond_publ_flag
P1 O1 1.485(3) . ?
P1 C1 1.790(3) . ?
P1 C8 1.819(4) . ?
P1 C11 1.812(3) . ?
N1 C3 1.341(6) . ?
N1 C7 1.339(6) . ?
C1 H1 0.9300 . ?
C1 C2 1.319(5) . ?
C2 H2 0.9300 . ?
C2 C3 1.467(5) . ?
C3 C4 1.379(6) . ?
C4 H4 0.9300 . ?
C4 C5 1.373(7) . ?
C5 H5 0.9300 . ?
C5 C6 1.341(9) . ?
C6 H6 0.9300 . ?
C6 C7 1.386(8) . ?
C7 H7 0.9300 . ?
C8 H8 0.9800 . ?
C8 C9 1.525(7) . ?
C8 C10 1.532(7) . ?
C9 H9A 0.9600 . ?
C9 H9B 0.9600 . ?
C9 H9C 0.9600 . ?
C10 H10A 0.9600 . ?
C10 H10B 0.9600 . ?
C10 H10C 0.9600 . ?
C11 C12 1.381(5) . ?
C11 C16 1.385(5) . ?
C12 H12 0.9300 . ?
C12 C13 1.390(6) . ?
C13 C14 1.382(6) . ?
C13 C17 1.519(6) . ?
C14 H14 0.9300 . ?
C14 C15 1.385(6) . ?
C15 C16 1.397(5) . ?
C15 C18 1.520(6) . ?
C16 H16 0.9300 . ?
C17 H17A 0.9600 . ?
C17 H17B 0.9600 . ?
C17 H17C 0.9600 . ?
C18 H18A 0.9600 . ?
C18 H18B 0.9600 . ?
C18 H18C 0.9600 . ?

loop_
_geom_torsion_atom_site_label_1
_geom_torsion_atom_site_label_2
_geom_torsion_atom_site_label_3
_geom_torsion_atom_site_label_4
_geom_torsion
_geom_torsion_site_symmetry_1
_geom_torsion_site_symmetry_2
_geom_torsion_site_symmetry_3
_geom_torsion_site_symmetry_4
_geom_torsion_publ_flag
P1 C1 C2 C3 175.8(3) . . . . ?
P1 C11 C12 C13 -178.4(3) . . . . ?
P1 C11 C16 C15 178.0(3) . . . . ?
O1 P1 C1 C2 5.7(4) . . . . ?
O1 P1 C8 C9 65.2(5) . . . . ?
O1 P1 C8 C10 -58.4(5) . . . . ?
O1 P1 C11 C12 -8.4(3) . . . . ?
O1 P1 C11 C16 174.7(3) . . . . ?
N1 C3 C4 C5 -0.7(7) . . . . ?
C1 P1 C8 C9 -171.0(4) . . . . ?
C1 P1 C8 C10 65.4(4) . . . . ?
C1 P1 C11 C12 -132.9(3) . . . . ?
C1 P1 C11 C16 50.2(3) . . . . ?
C1 C2 C3 N1 4.9(6) . . . . ?
C1 C2 C3 C4 -172.3(4) . . . . ?
C2 C3 C4 C5 176.5(4) . . . . ?
C3 N1 C7 C6 0.5(8) . . . . ?
C3 C4 C5 C6 -0.6(8) . . . . ?
C4 C5 C6 C7 1.8(9) . . . . ?
C5 C6 C7 N1 -1.8(9) . . . . ?
C7 N1 C3 C2 -176.5(4) . . . . ?
C7 N1 C3 C4 0.8(7) . . . . ?
C8 P1 C1 C2 -118.2(3) . . . . ?
C8 P1 C11 C12 115.7(3) . . . . ?
C8 P1 C11 C16 -61.2(3) . . . . ?
C11 P1 C1 C2 130.4(3) . . . . ?
C11 P1 C8 C9 -58.9(5) . . . . ?
C11 P1 C8 C10 177.5(4) . . . . ?
C11 C12 C13 C14 1.5(6) . . . . ?
C11 C12 C13 C17 179.6(4) . . . . ?
C12 C11 C16 C15 1.3(5) . . . . ?
C12 C13 C14 C15 -1.2(7) . . . . ?
C13 C14 C15 C16 0.9(6) . . . . ?
C13 C14 C15 C18 179.7(5) . . . . ?
C14 C15 C16 C11 -0.9(6) . . . . ?
C16 C11 C12 C13 -1.6(6) . . . . ?
C17 C13 C14 C15 -179.3(4) . . . . ?
C18 C15 C16 C11 -179.7(4) . . . . ?
